data_4129893
loop_
_publ_author_name
'Langeslay, Ryan R.'
'Fieser, Megan E.'
'Ziller, Joseph W.'
'Furche, Filipp'
'Evans, William J.'

_publ_section_title
;
 Expanding Thorium Hydride Chemistry Through Th&#x00B2;&#x207A;, Including
 the Synthesis of a Mixed-Valent Th&#x2074;&#x207A;/Th&#x00B3;&#x207A;
 Hydride Complex.
;
_journal_issue 12
_journal_name_full 'Journal of the American Chemical Society'
_journal_page_first 4036
_journal_page_last 4045
_journal_paper_doi 10.1021/jacs.5b11508
_journal_volume 138
_journal_year 2016
_chemical_formula_sum 'C62 H127 K O7.5 Si8 Th2'
_chemical_formula_weight 1720.53
_space_group_crystal_system triclinic
_space_group_IT_number 2
_space_group_name_Hall '-P 1'
_space_group_name_H-M_alt 'P -1'
_atom_sites_solution_hydrogens mixed
_atom_sites_solution_primary direct
_atom_sites_solution_secondary difmap
_audit_creation_method SHELXL-2014/7
_cell_angle_alpha 93.5030(5)
_cell_angle_beta 93.5208(5)
_cell_angle_gamma 95.9729(5)
_cell_formula_units_Z 2
_cell_length_a 13.1226(6)
_cell_length_b 16.1953(7)
_cell_length_c 19.4312(8)
_cell_measurement_reflns_used 9953
_cell_measurement_temperature 88(2)
_cell_measurement_theta_max 29.13
_cell_measurement_theta_min 2.45
_cell_volume 4089.9(3)
_computing_cell_refinement 'Bruker SAINT 8.34a, 2013'
_computing_data_collection 'Bruker APEX2 2014.11-0, 2014'
_computing_data_reduction 'Bruker SAINT 8.34a, 2013'
_computing_molecular_graphics 'Bruker SHELXTL'
_computing_publication_material 'Bruker SHELXTL'
_computing_structure_refinement 'SHELXL-2014/7 (Sheldrick, 2014)'
_computing_structure_solution 'Bruker SHELXTL 2014/7'
_diffrn_ambient_temperature 88(2)
_diffrn_measured_fraction_theta_full 0.998
_diffrn_measured_fraction_theta_max 0.910
_diffrn_measurement_device_type 'Bruker SMART APEX II CCD'
_diffrn_measurement_method '\f and \w scans'
_diffrn_radiation_type MoK\a
_diffrn_radiation_wavelength 0.71073
_diffrn_reflns_av_R_equivalents 0.0155
_diffrn_reflns_av_unetI/netI 0.0200
_diffrn_reflns_Laue_measured_fraction_full 0.998
_diffrn_reflns_Laue_measured_fraction_max 0.910
_diffrn_reflns_limit_h_max 18
_diffrn_reflns_limit_h_min -18
_diffrn_reflns_limit_k_max 22
_diffrn_reflns_limit_k_min -22
_diffrn_reflns_limit_l_max 26
_diffrn_reflns_limit_l_min -26
_diffrn_reflns_number 51386
_diffrn_reflns_point_group_measured_fraction_full 0.998
_diffrn_reflns_point_group_measured_fraction_max 0.910
_diffrn_reflns_theta_full 25.500
_diffrn_reflns_theta_max 29.261
_diffrn_reflns_theta_min 1.564
_diffrn_source 'fine-focus sealed tube'
_exptl_absorpt_coefficient_mu 3.842
_exptl_absorpt_correction_T_max 0.5422
_exptl_absorpt_correction_T_min 0.3616
_exptl_absorpt_correction_type numerical
_exptl_absorpt_process_details 'Bruker SADABS 2014/5'
_exptl_crystal_colour purple
_exptl_crystal_density_diffrn 1.397
_exptl_crystal_density_meas ?
_exptl_crystal_density_method not_measured
_exptl_crystal_description irregular
_exptl_crystal_F_000 1740
_exptl_crystal_size_max 0.374
_exptl_crystal_size_mid 0.322
_exptl_crystal_size_min 0.228
_refine_diff_density_max 1.786
_refine_diff_density_min -1.673
_refine_diff_density_rms 0.077
_refine_ls_extinction_method none
_refine_ls_goodness_of_fit_ref 1.033
_refine_ls_hydrogen_treatment mixed
_refine_ls_matrix_type full
_refine_ls_number_parameters 847
_refine_ls_number_reflns 20299
_refine_ls_number_restraints 0
_refine_ls_restrained_S_all 1.033
_refine_ls_R_factor_all 0.0223
_refine_ls_R_factor_gt 0.0191
_refine_ls_shift/su_max 0.012
_refine_ls_shift/su_mean 0.000
_refine_ls_structure_factor_coef Fsqd
_refine_ls_weighting_details 'w=1/[\s^2^(Fo^2^)+(0.0189P)^2^+3.0415P] where P=(Fo^2^+2Fc^2^)/3'
_refine_ls_weighting_scheme calc
_refine_ls_wR_factor_gt 0.0423
_refine_ls_wR_factor_ref 0.0432
_reflns_Friedel_coverage 0.000
_reflns_number_gt 18533
_reflns_number_total 20299
_reflns_threshold_expression 'I > 2\s(I)'
_cod_data_source_file ja5b11508_si_003.cif
_cod_data_source_block rrl42
_cod_depositor_comments
;
The following automatic conversions were performed:

data item '_exptl_crystal_density_meas' value 'not_measured' was
changed to '?' -- the value is perceived as not measured.

Automatic conversion script
Id: cif_fix_values 6909 2019-04-08 15:41:33Z antanas 
;
_cod_original_formula_sum 'C62 H127 K O7.50 Si8 Th2'
_cod_database_code 4129893
_shelx_shelxl_version_number 2014/7
_shelx_space_group_comment
; 
The symmetry employed for this shelxl refinement is uniquely defined 
by the following loop, which should always be used as a source of 
symmetry information in preference to the above space-group names. 
They are only intended as comments. 
;
_shelx_estimated_absorpt_t_min 0.328
_shelx_estimated_absorpt_t_max 0.475

loop_
_space_group_symop_operation_xyz
'x, y, z'
'-x, -y, -z'

loop_
_atom_site_label
_atom_site_type_symbol
_atom_site_fract_x
_atom_site_fract_y
_atom_site_fract_z
_atom_site_U_iso_or_equiv
_atom_site_adp_type
_atom_site_occupancy
_atom_site_site_symmetry_order
_atom_site_calc_flag
_atom_site_refinement_flags_posn
_atom_site_refinement_flags_adp
_atom_site_refinement_flags_occupancy
_atom_site_disorder_assembly
_atom_site_disorder_group
Th1 Th 1.03910(2) 0.21039(2) 0.32067(2) 0.01248(2) Uani 1 1 d . . . . .
Th2 Th 0.96338(2) 0.34893(2) 0.18909(2) 0.01360(2) Uani 1 1 d . . . . .
H1 H 0.962(2) 0.3198(16) 0.2998(13) 0.035(7) Uiso 1 1 d . . . . .
H2 H 0.956(2) 0.2221(16) 0.2202(13) 0.033(7) Uiso 1 1 d . . . . .
H3 H 1.094(2) 0.3011(16) 0.2458(13) 0.036(7) Uiso 1 1 d . . . . .
H4 H 1.100(3) 0.125(2) 0.2475(17) 0.071(11) Uiso 1 1 d . . . . .
K1 K 0.57778(4) 0.74734(3) 0.27209(3) 0.02625(10) Uani 1 1 d . . . . .
Si1 Si 1.34257(4) 0.15759(4) 0.30199(3) 0.02043(12) Uani 1 1 d . . . . .
Si2 Si 1.16722(4) 0.41979(3) 0.45225(3) 0.01637(11) Uani 1 1 d . . . . .
Si3 Si 0.80728(4) 0.23031(3) 0.46202(3) 0.01648(11) Uani 1 1 d . . . . .
Si4 Si 0.98398(4) -0.05324(3) 0.33546(3) 0.01761(11) Uani 1 1 d . . . . .
Si5 Si 1.00677(5) 0.15067(4) 0.04577(3) 0.02113(12) Uani 1 1 d . . . . .
Si6 Si 1.22758(4) 0.47385(3) 0.11539(3) 0.01798(11) Uani 1 1 d . . . . .
Si7 Si 0.90320(4) 0.60242(3) 0.21116(3) 0.01590(10) Uani 1 1 d . . . . .
Si8 Si 0.65853(4) 0.28518(3) 0.11464(3) 0.01710(11) Uani 1 1 d . . . . .
O1 O 0.61708(17) 0.87071(13) 0.17867(14) 0.0571(7) Uani 1 1 d . . . . .
O2 O 0.62131(14) 0.91037(11) 0.32205(12) 0.0470(5) Uani 1 1 d . . . . .
O3 O 0.55911(13) 0.78897(13) 0.41326(9) 0.0414(5) Uani 1 1 d . . . . .
O4 O 0.57870(12) 0.62422(11) 0.36642(8) 0.0299(4) Uani 1 1 d . . . . .
O5 O 0.54198(11) 0.58184(9) 0.22569(8) 0.0234(3) Uani 1 1 d . . . . .
O6 O 0.60354(14) 0.70157(11) 0.13367(8) 0.0365(4) Uani 1 1 d . . . . .
C1 C 1.25186(15) 0.20372(12) 0.35923(10) 0.0169(4) Uani 1 1 d . . . . .
C2 C 1.23973(14) 0.29012(12) 0.36283(10) 0.0156(4) Uani 1 1 d . . . . .
H2A H 1.2677 0.3285 0.3321 0.019 Uiso 1 1 calc R U . . .
C3 C 1.17985(14) 0.31117(12) 0.41877(10) 0.0149(4) Uani 1 1 d . . . . .
C4 C 1.15481(15) 0.23518(12) 0.45069(10) 0.0159(4) Uani 1 1 d . . . . .
H4A H 1.1152 0.2293 0.4898 0.019 Uiso 1 1 calc R U . . .
C5 C 1.19797(15) 0.17060(12) 0.41513(10) 0.0165(4) Uani 1 1 d . . . . .
H5A H 1.1923 0.1141 0.4263 0.020 Uiso 1 1 calc R U . . .
C6 C 1.3452(2) 0.21086(16) 0.22015(13) 0.0338(6) Uani 1 1 d . . . . .
H6A H 1.2765 0.2034 0.1964 0.051 Uiso 1 1 calc R U . . .
H6B H 1.3939 0.1869 0.1904 0.051 Uiso 1 1 calc R U . . .
H6C H 1.3667 0.2704 0.2304 0.051 Uiso 1 1 calc R U . . .
C7 C 1.47415(19) 0.1762(2) 0.34658(15) 0.0471(8) Uani 1 1 d . . . . .
H7A H 1.4927 0.2361 0.3567 0.071 Uiso 1 1 calc R U . . .
H7B H 1.5237 0.1541 0.3166 0.071 Uiso 1 1 calc R U . . .
H7C H 1.4750 0.1481 0.3898 0.071 Uiso 1 1 calc R U . . .
C8 C 1.3149(2) 0.04286(15) 0.28260(16) 0.0404(7) Uani 1 1 d . . . . .
H8A H 1.2459 0.0302 0.2597 0.061 Uiso 1 1 calc R U . . .
H8B H 1.3186 0.0147 0.3258 0.061 Uiso 1 1 calc R U . . .
H8C H 1.3655 0.0234 0.2521 0.061 Uiso 1 1 calc R U . . .
C9 C 1.27799(19) 0.48807(14) 0.42285(12) 0.0283(5) Uani 1 1 d . . . . .
H9A H 1.2726 0.4876 0.3723 0.043 Uiso 1 1 calc R U . . .
H9B H 1.3425 0.4673 0.4382 0.043 Uiso 1 1 calc R U . . .
H9C H 1.2768 0.5451 0.4426 0.043 Uiso 1 1 calc R U . . .
C10 C 1.04705(18) 0.46125(14) 0.41936(11) 0.0257(5) Uani 1 1 d . . . . .
H10A H 0.9873 0.4272 0.4342 0.039 Uiso 1 1 calc R U . . .
H10B H 1.0440 0.4594 0.3688 0.039 Uiso 1 1 calc R U . . .
H10C H 1.0469 0.5189 0.4378 0.039 Uiso 1 1 calc R U . . .
C11 C 1.17644(16) 0.42359(13) 0.54899(10) 0.0212(4) Uani 1 1 d . . . . .
H11A H 1.1197 0.3868 0.5647 0.032 Uiso 1 1 calc R U . . .
H11B H 1.1724 0.4807 0.5675 0.032 Uiso 1 1 calc R U . . .
H11C H 1.2420 0.4052 0.5653 0.032 Uiso 1 1 calc R U . . .
C12 C 0.86447(15) 0.16417(12) 0.39642(10) 0.0160(4) Uani 1 1 d . . . . .
C13 C 0.92897(15) 0.09982(12) 0.40759(10) 0.0160(4) Uani 1 1 d . . . . .
H13A H 0.9629 0.0912 0.4507 0.019 Uiso 1 1 calc R U . . .
C14 C 0.93540(15) 0.05052(12) 0.34540(10) 0.0159(4) Uani 1 1 d . . . . .
C15 C 0.87241(15) 0.08489(12) 0.29443(10) 0.0163(4) Uani 1 1 d . . . . .
H15A H 0.8613 0.0650 0.2473 0.020 Uiso 1 1 calc R U . . .
C16 C 0.82940(15) 0.15276(12) 0.32512(10) 0.0159(4) Uani 1 1 d . . . . .
H16A H 0.7842 0.1858 0.3021 0.019 Uiso 1 1 calc R U . . .
C17 C 0.70009(16) 0.16426(14) 0.49835(11) 0.0245(4) Uani 1 1 d . . . . .
H17A H 0.7278 0.1181 0.5210 0.037 Uiso 1 1 calc R U . . .
H17B H 0.6495 0.1420 0.4609 0.037 Uiso 1 1 calc R U . . .
H17C H 0.6671 0.1981 0.5321 0.037 Uiso 1 1 calc R U . . .
C18 C 0.90501(16) 0.27343(14) 0.53264(11) 0.0224(4) Uani 1 1 d . . . . .
H18A H 0.9559 0.3132 0.5141 0.034 Uiso 1 1 calc R U . . .
H18B H 0.9393 0.2280 0.5515 0.034 Uiso 1 1 calc R U . . .
H18C H 0.8710 0.3017 0.5694 0.034 Uiso 1 1 calc R U . . .
C19 C 0.75067(17) 0.31783(13) 0.42038(11) 0.0241(4) Uani 1 1 d . . . . .
H19A H 0.8037 0.3500 0.3967 0.036 Uiso 1 1 calc R U . . .
H19B H 0.7243 0.3540 0.4558 0.036 Uiso 1 1 calc R U . . .
H19C H 0.6944 0.2953 0.3868 0.036 Uiso 1 1 calc R U . . .
C20 C 0.9958(2) -0.08384(15) 0.24215(12) 0.0311(5) Uani 1 1 d . . . . .
H20A H 1.0457 -0.0436 0.2231 0.047 Uiso 1 1 calc R U . . .
H20B H 0.9289 -0.0846 0.2167 0.047 Uiso 1 1 calc R U . . .
H20C H 1.0191 -0.1394 0.2378 0.047 Uiso 1 1 calc R U . . .
C21 C 0.88790(17) -0.12966(13) 0.37236(12) 0.0246(4) Uani 1 1 d . . . . .
H21A H 0.8837 -0.1144 0.4216 0.037 Uiso 1 1 calc R U . . .
H21B H 0.9095 -0.1857 0.3666 0.037 Uiso 1 1 calc R U . . .
H21C H 0.8204 -0.1287 0.3481 0.037 Uiso 1 1 calc R U . . .
C22 C 1.10968(17) -0.05671(14) 0.38504(12) 0.0255(5) Uani 1 1 d . . . . .
H22A H 1.1620 -0.0177 0.3669 0.038 Uiso 1 1 calc R U . . .
H22B H 1.1301 -0.1132 0.3803 0.038 Uiso 1 1 calc R U . . .
H22C H 1.1030 -0.0410 0.4339 0.038 Uiso 1 1 calc R U . . .
C23 C 1.02400(15) 0.26511(12) 0.06870(10) 0.0174(4) Uani 1 1 d . . . . .
C24 C 1.11514(15) 0.30923(12) 0.10109(10) 0.0162(4) Uani 1 1 d . . . . .
H24A H 1.1702 0.2838 0.1220 0.019 Uiso 1 1 calc R U . . .
C25 C 1.11313(15) 0.39683(12) 0.09817(10) 0.0163(4) Uani 1 1 d . . . . .
C26 C 1.01747(15) 0.40646(12) 0.06186(10) 0.0164(4) Uani 1 1 d . . . . .
H26A H 0.9938 0.4580 0.0512 0.020 Uiso 1 1 calc R U . . .
C27 C 0.96406(15) 0.32757(13) 0.04450(10) 0.0178(4) Uani 1 1 d . . . . .
H27A H 0.8983 0.3173 0.0204 0.021 Uiso 1 1 calc R U . . .
C28 C 1.1211(2) 0.10470(16) 0.08205(17) 0.0475(8) Uani 1 1 d . . . . .
H28A H 1.1224 0.1089 0.1326 0.071 Uiso 1 1 calc R U . . .
H28B H 1.1837 0.1350 0.0672 0.071 Uiso 1 1 calc R U . . .
H28C H 1.1174 0.0460 0.0654 0.071 Uiso 1 1 calc R U . . .
C29 C 0.8873(2) 0.09466(15) 0.07570(14) 0.0363(6) Uani 1 1 d . . . . .
H29A H 0.8864 0.1044 0.1259 0.054 Uiso 1 1 calc R U . . .
H29B H 0.8859 0.0349 0.0637 0.054 Uiso 1 1 calc R U . . .
H29C H 0.8270 0.1154 0.0532 0.054 Uiso 1 1 calc R U . . .
C30 C 1.0017(3) 0.13811(16) -0.05090(13) 0.0430(7) Uani 1 1 d . . . . .
H30A H 1.0657 0.1643 -0.0672 0.064 Uiso 1 1 calc R U . . .
H30B H 0.9435 0.1647 -0.0703 0.064 Uiso 1 1 calc R U . . .
H30C H 0.9931 0.0788 -0.0659 0.064 Uiso 1 1 calc R U . . .
C31 C 1.19332(19) 0.58284(14) 0.11198(15) 0.0349(6) Uani 1 1 d . . . . .
H31A H 1.1470 0.5941 0.1483 0.052 Uiso 1 1 calc R U . . .
H31B H 1.1591 0.5896 0.0667 0.052 Uiso 1 1 calc R U . . .
H31C H 1.2559 0.6219 0.1191 0.052 Uiso 1 1 calc R U . . .
C32 C 1.29726(19) 0.45853(15) 0.19957(12) 0.0300(5) Uani 1 1 d . . . . .
H32A H 1.2527 0.4680 0.2373 0.045 Uiso 1 1 calc R U . . .
H32B H 1.3595 0.4980 0.2063 0.045 Uiso 1 1 calc R U . . .
H32C H 1.3162 0.4016 0.1993 0.045 Uiso 1 1 calc R U . . .
C33 C 1.31382(17) 0.45606(15) 0.04359(12) 0.0276(5) Uani 1 1 d . . . . .
H33A H 1.3398 0.4018 0.0469 0.041 Uiso 1 1 calc R U . . .
H33B H 1.3717 0.4999 0.0474 0.041 Uiso 1 1 calc R U . . .
H33C H 1.2750 0.4572 -0.0010 0.041 Uiso 1 1 calc R U . . .
C34 C 0.75147(14) 0.36502(12) 0.16433(10) 0.0150(4) Uani 1 1 d . . . . .
C35 C 0.80102(14) 0.44195(12) 0.14491(10) 0.0149(4) Uani 1 1 d . . . . .
H35A H 0.8023 0.4583 0.0988 0.018 Uiso 1 1 calc R U . . .
C36 C 0.84849(14) 0.49109(12) 0.20417(10) 0.0152(4) Uani 1 1 d . . . . .
C37 C 0.82606(15) 0.44260(12) 0.26168(10) 0.0159(4) Uani 1 1 d . . . . .
H37A H 0.8474 0.4587 0.3086 0.019 Uiso 1 1 calc R U . . .
C38 C 0.76791(15) 0.36786(12) 0.23802(10) 0.0161(4) Uani 1 1 d . . . . .
H38A H 0.7431 0.3255 0.2664 0.019 Uiso 1 1 calc R U . . .
C39 C 0.52931(16) 0.32433(14) 0.10738(12) 0.0259(5) Uani 1 1 d . . . . .
H39A H 0.5101 0.3421 0.1535 0.039 Uiso 1 1 calc R U . . .
H39B H 0.4783 0.2798 0.0867 0.039 Uiso 1 1 calc R U . . .
H39C H 0.5319 0.3716 0.0781 0.039 Uiso 1 1 calc R U . . .
C40 C 0.68969(18) 0.26043(16) 0.02347(11) 0.0302(5) Uani 1 1 d . . . . .
H40A H 0.7528 0.2330 0.0235 0.045 Uiso 1 1 calc R U . . .
H40B H 0.6995 0.3120 -0.0003 0.045 Uiso 1 1 calc R U . . .
H40C H 0.6331 0.2233 -0.0005 0.045 Uiso 1 1 calc R U . . .
C41 C 0.64788(18) 0.18755(14) 0.16159(12) 0.0272(5) Uani 1 1 d . . . . .
H41A H 0.6188 0.1983 0.2061 0.041 Uiso 1 1 calc R U . . .
H41B H 0.7162 0.1691 0.1694 0.041 Uiso 1 1 calc R U . . .
H41C H 0.6031 0.1441 0.1338 0.041 Uiso 1 1 calc R U . . .
C42 C 1.02183(18) 0.62050(16) 0.27114(13) 0.0313(5) Uani 1 1 d . . . . .
H42A H 1.0742 0.5872 0.2537 0.047 Uiso 1 1 calc R U . . .
H42B H 1.0053 0.6041 0.3172 0.047 Uiso 1 1 calc R U . . .
H42C H 1.0480 0.6796 0.2738 0.047 Uiso 1 1 calc R U . . .
C43 C 0.92385(19) 0.63834(14) 0.12324(11) 0.0267(5) Uani 1 1 d . . . . .
H43A H 0.9662 0.6012 0.0990 0.040 Uiso 1 1 calc R U . . .
H43B H 0.9588 0.6951 0.1273 0.040 Uiso 1 1 calc R U . . .
H43C H 0.8574 0.6376 0.0972 0.040 Uiso 1 1 calc R U . . .
C44 C 0.80888(17) 0.66822(13) 0.24994(12) 0.0259(5) Uani 1 1 d . . . . .
H44A H 0.7452 0.6624 0.2201 0.039 Uiso 1 1 calc R U . . .
H44B H 0.8382 0.7266 0.2542 0.039 Uiso 1 1 calc R U . . .
H44C H 0.7940 0.6500 0.2958 0.039 Uiso 1 1 calc R U . . .
C45 C 0.6724(2) 0.94514(17) 0.2115(2) 0.0590(10) Uani 1 1 d . . . . .
H45A H 0.6766 0.9896 0.1787 0.071 Uiso 1 1 calc R U . . .
H45B H 0.7431 0.9346 0.2263 0.071 Uiso 1 1 calc R U . . .
C46 C 0.6179(2) 0.97146(17) 0.2722(2) 0.0659(12) Uani 1 1 d . . . . .
H46A H 0.6508 1.0259 0.2927 0.079 Uiso 1 1 calc R U . . .
H46B H 0.5456 0.9777 0.2577 0.079 Uiso 1 1 calc R U . . .
C47 C 0.5718(3) 0.9297(2) 0.3834(2) 0.0675(12) Uani 1 1 d . . . . .
H47A H 0.4964 0.9240 0.3732 0.081 Uiso 1 1 calc R U . . .
H47B H 0.5942 0.9878 0.4009 0.081 Uiso 1 1 calc R U . . .
C48 C 0.5987(2) 0.8717(2) 0.43644(18) 0.0613(10) Uani 1 1 d . . . . .
H48A H 0.6743 0.8752 0.4447 0.074 Uiso 1 1 calc R U . . .
H48B H 0.5695 0.8876 0.4805 0.074 Uiso 1 1 calc R U . . .
C49 C 0.5941(2) 0.7292(2) 0.45776(14) 0.0534(9) Uani 1 1 d . . . . .
H49A H 0.5758 0.7426 0.5055 0.064 Uiso 1 1 calc R U . . .
H49B H 0.6698 0.7310 0.4581 0.064 Uiso 1 1 calc R U . . .
C50 C 0.5460(2) 0.6448(2) 0.43309(13) 0.0468(7) Uani 1 1 d . . . . .
H50A H 0.5662 0.6037 0.4656 0.056 Uiso 1 1 calc R U . . .
H50B H 0.4702 0.6435 0.4309 0.056 Uiso 1 1 calc R U . . .
C51 C 0.53829(19) 0.54194(16) 0.34093(14) 0.0362(6) Uani 1 1 d . . . . .
H51A H 0.4623 0.5373 0.3374 0.043 Uiso 1 1 calc R U . . .
H51B H 0.5603 0.5012 0.3732 0.043 Uiso 1 1 calc R U . . .
C52 C 0.57655(18) 0.52362(14) 0.27145(14) 0.0323(5) Uani 1 1 d . . . . .
H52A H 0.6525 0.5281 0.2749 0.039 Uiso 1 1 calc R U . . .
H52B H 0.5502 0.4663 0.2537 0.039 Uiso 1 1 calc R U . . .
C53 C 0.56223(18) 0.56056(15) 0.15584(13) 0.0328(6) Uani 1 1 d . . . . .
H53A H 0.5206 0.5079 0.1390 0.039 Uiso 1 1 calc R U . . .
H53B H 0.6357 0.5525 0.1532 0.039 Uiso 1 1 calc R U . . .
C54 C 0.53604(19) 0.62875(17) 0.11198(13) 0.0357(6) Uani 1 1 d . . . . .
H54A H 0.5439 0.6126 0.0628 0.043 Uiso 1 1 calc R U . . .
H54B H 0.4639 0.6396 0.1170 0.043 Uiso 1 1 calc R U . . .
C55 C 0.6176(5) 0.7557(5) 0.0835(4) 0.0311(14) Uani 0.5 1 d . . P A 1
H55A H 0.5507 0.7705 0.0644 0.037 Uiso 0.5 1 calc R U P A 1
H55B H 0.6536 0.7308 0.0454 0.037 Uiso 0.5 1 calc R U P A 1
C56 C 0.6820(5) 0.8322(4) 0.1176(3) 0.0282(12) Uani 0.5 1 d . . P A 1
H56A H 0.6963 0.8738 0.0832 0.034 Uiso 0.5 1 calc R U P A 1
H56B H 0.7482 0.8169 0.1373 0.034 Uiso 0.5 1 calc R U P A 1
C55B C 0.5761(6) 0.7762(5) 0.0926(4) 0.0483(19) Uani 0.5 1 d . . P A 2
H55C H 0.5907 0.7663 0.0436 0.058 Uiso 0.5 1 calc R U P A 2
H55D H 0.5020 0.7822 0.0945 0.058 Uiso 0.5 1 calc R U P A 2
C56B C 0.6386(7) 0.8547(6) 0.1233(5) 0.062(3) Uani 0.5 1 d . . P A 2
H56C H 0.7126 0.8472 0.1238 0.074 Uiso 0.5 1 calc R U P A 2
H56D H 0.6263 0.9013 0.0942 0.074 Uiso 0.5 1 calc R U P A 2
O7 O 0.3824(4) 0.7516(3) 0.2319(2) 0.0340(13) Uiso 0.5 1 d . . P B 1
C57 C 0.2442(6) 0.8158(5) 0.1759(4) 0.0406(17) Uani 0.5 1 d . . P B 1
H57A H 0.2179 0.8696 0.1700 0.061 Uiso 0.5 1 calc R U P B 1
H57B H 0.1916 0.7777 0.1946 0.061 Uiso 0.5 1 calc R U P B 1
H57C H 0.2618 0.7923 0.1310 0.061 Uiso 0.5 1 calc R U P B 1
C58 C 0.3395(5) 0.8281(4) 0.2255(4) 0.0457(17) Uani 0.5 1 d . . P B 1
H58A H 0.3909 0.8696 0.2083 0.055 Uiso 0.5 1 calc R U P B 1
H58B H 0.3212 0.8497 0.2714 0.055 Uiso 0.5 1 calc R U P B 1
C59 C 0.3229(4) 0.6870(3) 0.2655(3) 0.0352(12) Uani 0.5 1 d . . P B 1
H59C H 0.3618 0.6379 0.2671 0.042 Uiso 0.5 1 calc R U P B 1
H59D H 0.2581 0.6701 0.2370 0.042 Uiso 0.5 1 calc R U P B 1
C60 C 0.2977(6) 0.7111(5) 0.3360(4) 0.0460(17) Uani 0.5 1 d . . P B 1
H60A H 0.2685 0.6618 0.3577 0.069 Uiso 0.5 1 calc R U P B 1
H60B H 0.2476 0.7519 0.3343 0.069 Uiso 0.5 1 calc R U P B 1
H60C H 0.3602 0.7356 0.3630 0.069 Uiso 0.5 1 calc R U P B 1
O7B O 0.3668(5) 0.7701(4) 0.2288(3) 0.0525(18) Uiso 0.5 1 d . . P B 2
C57B C 0.2535(6) 0.8341(5) 0.1470(4) 0.0426(17) Uani 0.5 1 d . . P B 2
H57D H 0.2553 0.8811 0.1175 0.064 Uiso 0.5 1 calc R U P B 2
H57E H 0.2000 0.8388 0.1796 0.064 Uiso 0.5 1 calc R U P B 2
H57F H 0.2384 0.7819 0.1183 0.064 Uiso 0.5 1 calc R U P B 2
C58B C 0.3553(5) 0.8350(5) 0.1862(4) 0.0509(17) Uani 0.5 1 d . . P B 2
H58C H 0.4088 0.8347 0.1524 0.061 Uiso 0.5 1 calc R U P B 2
H58D H 0.3688 0.8880 0.2150 0.061 Uiso 0.5 1 calc R U P B 2
C59B C 0.2906(5) 0.7535(4) 0.2770(3) 0.0493(15) Uani 0.5 1 d . . P B 2
H59A H 0.2219 0.7427 0.2522 0.059 Uiso 0.5 1 calc R U P B 2
H59B H 0.2904 0.8025 0.3100 0.059 Uiso 0.5 1 calc R U P B 2
C60B C 0.3125(5) 0.6814(5) 0.3145(4) 0.0385(16) Uani 0.5 1 d . . P B 2
H60D H 0.2581 0.6684 0.3458 0.058 Uiso 0.5 1 calc R U P B 2
H60E H 0.3786 0.6936 0.3413 0.058 Uiso 0.5 1 calc R U P B 2
H60F H 0.3153 0.6335 0.2815 0.058 Uiso 0.5 1 calc R U P B 2
O8 O 0.4955(5) 1.0161(4) -0.0113(3) 0.0501(12) Uani 0.5 1 d . . P C -1
C61 C 0.3688(6) 1.0395(5) 0.0661(4) 0.0609(19) Uani 0.5 1 d . . P C -1
H61A H 0.3391 1.0219 0.1086 0.091 Uiso 0.5 1 calc R U P C -1
H61B H 0.3162 1.0302 0.0276 0.091 Uiso 0.5 1 calc R U P C -1
H61C H 0.3940 1.0988 0.0720 0.091 Uiso 0.5 1 calc R U P C -1
C62 C 0.4560(6) 0.9902(5) 0.0510(3) 0.0514(16) Uani 0.5 1 d . . P C -1
H62A H 0.5102 1.0000 0.0892 0.062 Uiso 0.5 1 calc R U P C -1
H62B H 0.4318 0.9301 0.0462 0.062 Uiso 0.5 1 calc R U P C -1
C63 C 0.5821(5) 0.9745(5) -0.0295(4) 0.0491(16) Uani 0.5 1 d . . P C -1
H63A H 0.5630 0.9136 -0.0336 0.059 Uiso 0.5 1 calc R U P C -1
H63B H 0.6387 0.9873 0.0069 0.059 Uiso 0.5 1 calc R U P C -1
C64 C 0.6163(6) 1.0026(6) -0.0958(4) 0.067(2) Uani 0.5 1 d . . P C -1
H64A H 0.6731 0.9720 -0.1098 0.100 Uiso 0.5 1 calc R U P C -1
H64B H 0.6395 1.0623 -0.0906 0.100 Uiso 0.5 1 calc R U P C -1
H64C H 0.5591 0.9923 -0.1312 0.100 Uiso 0.5 1 calc R U P C -1

loop_
_atom_site_aniso_label
_atom_site_aniso_U_11
_atom_site_aniso_U_22
_atom_site_aniso_U_33
_atom_site_aniso_U_23
_atom_site_aniso_U_13
_atom_site_aniso_U_12
Th1 0.01162(3) 0.01287(3) 0.01289(3) 0.00328(2) -0.00131(2) 0.00090(2)
Th2 0.01520(4) 0.01535(4) 0.01178(3) 0.00382(2) 0.00260(2) 0.00615(3)
K1 0.0335(3) 0.0194(2) 0.0265(2) -0.00181(18) 0.0055(2) 0.00582(19)
Si1 0.0172(3) 0.0262(3) 0.0191(3) 0.0005(2) 0.0029(2) 0.0080(2)
Si2 0.0190(3) 0.0156(3) 0.0140(3) -0.0010(2) 0.0007(2) 0.0007(2)
Si3 0.0150(3) 0.0177(3) 0.0167(3) 0.0003(2) 0.0020(2) 0.0017(2)
Si4 0.0218(3) 0.0137(3) 0.0181(3) 0.0018(2) 0.0034(2) 0.0036(2)
Si5 0.0264(3) 0.0161(3) 0.0204(3) -0.0013(2) 0.0013(2) 0.0017(2)
Si6 0.0168(3) 0.0173(3) 0.0196(3) 0.0032(2) 0.0008(2) 0.0000(2)
Si7 0.0145(3) 0.0159(3) 0.0168(3) 0.0010(2) -0.0002(2) 0.0002(2)
Si8 0.0150(3) 0.0178(3) 0.0178(3) 0.0013(2) -0.0010(2) -0.0001(2)
O1 0.0534(14) 0.0367(11) 0.0733(16) 0.0268(11) -0.0367(13) -0.0225(10)
O2 0.0301(10) 0.0250(9) 0.0830(15) -0.0152(9) -0.0098(10) 0.0077(8)
O3 0.0254(9) 0.0596(12) 0.0357(10) -0.0231(9) -0.0057(7) 0.0084(8)
O4 0.0232(8) 0.0420(10) 0.0246(8) 0.0067(7) 0.0001(6) 0.0021(7)
O5 0.0196(7) 0.0199(7) 0.0305(8) -0.0025(6) 0.0016(6) 0.0040(6)
O6 0.0373(10) 0.0456(11) 0.0215(8) 0.0004(7) -0.0025(7) -0.0164(8)
C1 0.0143(9) 0.0208(10) 0.0156(9) -0.0005(7) -0.0012(7) 0.0039(7)
C2 0.0112(9) 0.0202(10) 0.0149(9) 0.0020(7) -0.0007(7) 0.0000(7)
C3 0.0140(9) 0.0176(9) 0.0125(9) -0.0007(7) -0.0021(7) 0.0019(7)
C4 0.0148(9) 0.0200(10) 0.0129(9) 0.0021(7) -0.0013(7) 0.0019(7)
C5 0.0168(9) 0.0165(9) 0.0162(9) 0.0023(7) -0.0035(7) 0.0029(7)
C6 0.0354(14) 0.0406(14) 0.0297(13) 0.0098(10) 0.0138(10) 0.0129(11)
C7 0.0227(13) 0.082(2) 0.0374(15) -0.0120(14) -0.0020(11) 0.0190(13)
C8 0.0405(15) 0.0267(13) 0.0575(18) -0.0020(12) 0.0251(13) 0.0099(11)
C9 0.0333(13) 0.0233(11) 0.0264(12) -0.0011(9) 0.0060(9) -0.0074(9)
C10 0.0336(12) 0.0223(11) 0.0217(11) -0.0017(8) -0.0026(9) 0.0105(9)
C11 0.0212(10) 0.0258(11) 0.0161(10) -0.0028(8) 0.0002(8) 0.0036(8)
C12 0.0143(9) 0.0161(9) 0.0177(9) 0.0030(7) 0.0010(7) 0.0002(7)
C13 0.0179(9) 0.0153(9) 0.0150(9) 0.0034(7) 0.0006(7) 0.0013(7)
C14 0.0172(9) 0.0139(9) 0.0166(9) 0.0027(7) 0.0022(7) 0.0000(7)
C15 0.0170(9) 0.0156(9) 0.0154(9) 0.0015(7) -0.0003(7) -0.0030(7)
C16 0.0133(9) 0.0155(9) 0.0185(9) 0.0034(7) -0.0006(7) -0.0004(7)
C17 0.0177(10) 0.0308(12) 0.0245(11) 0.0024(9) 0.0025(8) -0.0006(9)
C18 0.0203(10) 0.0252(11) 0.0210(10) -0.0021(8) 0.0018(8) 0.0005(8)
C19 0.0269(11) 0.0229(11) 0.0238(11) -0.0005(8) 0.0036(9) 0.0087(9)
C20 0.0428(14) 0.0273(12) 0.0245(12) -0.0028(9) 0.0077(10) 0.0091(10)
C21 0.0267(11) 0.0186(10) 0.0286(11) 0.0060(8) 0.0006(9) 0.0011(8)
C22 0.0237(11) 0.0208(11) 0.0331(12) 0.0051(9) 0.0021(9) 0.0046(9)
C23 0.0201(10) 0.0177(9) 0.0139(9) -0.0013(7) 0.0031(7) 0.0006(8)
C24 0.0169(9) 0.0176(9) 0.0149(9) 0.0018(7) 0.0028(7) 0.0042(7)
C25 0.0162(9) 0.0188(10) 0.0142(9) 0.0022(7) 0.0018(7) 0.0022(7)
C26 0.0196(10) 0.0180(9) 0.0128(9) 0.0047(7) 0.0030(7) 0.0049(7)
C27 0.0171(10) 0.0240(10) 0.0122(9) 0.0027(7) 0.0007(7) 0.0012(8)
C28 0.0444(16) 0.0226(13) 0.073(2) -0.0043(13) -0.0187(15) 0.0108(11)
C29 0.0416(15) 0.0209(12) 0.0449(15) -0.0048(10) 0.0131(12) -0.0055(10)
C30 0.078(2) 0.0247(12) 0.0252(13) -0.0040(10) 0.0076(13) 0.0008(13)
C31 0.0268(12) 0.0198(11) 0.0605(17) 0.0124(11) 0.0138(11) 0.0013(9)
C32 0.0306(12) 0.0318(12) 0.0249(11) 0.0030(9) -0.0063(9) -0.0060(10)
C33 0.0174(10) 0.0371(13) 0.0274(12) 0.0006(10) 0.0019(9) -0.0001(9)
C34 0.0135(9) 0.0171(9) 0.0148(9) 0.0011(7) 0.0004(7) 0.0037(7)
C35 0.0142(9) 0.0175(9) 0.0136(9) 0.0035(7) 0.0002(7) 0.0038(7)
C36 0.0136(9) 0.0165(9) 0.0159(9) 0.0023(7) 0.0005(7) 0.0030(7)
C37 0.0161(9) 0.0177(9) 0.0147(9) -0.0002(7) 0.0010(7) 0.0063(7)
C38 0.0148(9) 0.0174(9) 0.0171(9) 0.0041(7) 0.0030(7) 0.0040(7)
C39 0.0168(10) 0.0284(12) 0.0315(12) 0.0001(9) -0.0027(9) 0.0010(9)
C40 0.0252(12) 0.0411(14) 0.0214(11) -0.0054(10) 0.0004(9) -0.0053(10)
C41 0.0286(12) 0.0213(11) 0.0304(12) 0.0048(9) -0.0030(9) -0.0018(9)
C42 0.0229(12) 0.0336(13) 0.0344(13) 0.0070(10) -0.0083(10) -0.0080(10)
C43 0.0359(13) 0.0219(11) 0.0227(11) 0.0046(9) 0.0049(9) 0.0017(9)
C44 0.0262(11) 0.0208(11) 0.0295(12) -0.0065(9) 0.0037(9) 0.0006(9)
C45 0.0444(18) 0.0266(14) 0.100(3) 0.0241(16) -0.0314(18) -0.0150(13)
C46 0.0262(15) 0.0178(13) 0.149(4) 0.0063(17) -0.0213(19) -0.0023(11)
C47 0.0398(17) 0.0459(18) 0.111(3) -0.046(2) -0.0023(19) 0.0122(14)
C48 0.0382(16) 0.076(2) 0.063(2) -0.0490(19) -0.0028(15) 0.0076(16)
C49 0.0390(16) 0.098(3) 0.0236(13) -0.0112(15) -0.0088(12) 0.0225(16)
C50 0.0353(15) 0.083(2) 0.0253(13) 0.0148(14) 0.0027(11) 0.0139(15)
C51 0.0263(12) 0.0358(14) 0.0466(15) 0.0216(12) -0.0048(11) -0.0036(10)
C52 0.0232(12) 0.0189(11) 0.0542(16) 0.0052(10) -0.0044(11) 0.0020(9)
C53 0.0232(12) 0.0339(13) 0.0386(14) -0.0177(11) 0.0037(10) 0.0006(10)
C54 0.0295(13) 0.0475(15) 0.0248(12) -0.0124(11) 0.0008(10) -0.0120(11)
C55 0.029(3) 0.039(3) 0.024(3) 0.002(2) 0.001(2) 0.003(3)
C56 0.026(3) 0.033(3) 0.027(3) 0.015(2) 0.002(2) 0.000(2)
C55B 0.056(5) 0.060(5) 0.024(3) 0.016(3) -0.007(3) -0.014(4)
C56B 0.050(5) 0.062(6) 0.067(6) 0.046(5) -0.035(5) -0.023(4)
C57 0.035(3) 0.031(4) 0.058(5) 0.007(3) -0.001(4) 0.012(3)
C58 0.049(4) 0.023(3) 0.067(5) -0.003(3) 0.022(4) 0.004(3)
C59 0.028(3) 0.026(3) 0.049(4) -0.003(2) 0.000(2) -0.001(2)
C60 0.043(4) 0.062(5) 0.033(4) -0.003(3) 0.003(3) 0.009(3)
C57B 0.039(4) 0.036(4) 0.053(5) 0.004(3) 0.000(4) 0.008(3)
C58B 0.025(3) 0.050(4) 0.077(5) 0.011(4) -0.002(3) -0.001(3)
C59B 0.041(3) 0.069(4) 0.044(3) 0.002(3) 0.015(3) 0.028(3)
C60B 0.024(3) 0.067(5) 0.023(4) -0.007(3) 0.005(2) -0.001(3)
O8 0.051(2) 0.070(5) 0.035(4) 0.018(2) 0.011(3) 0.016(3)
C61 0.072(5) 0.066(5) 0.047(4) 0.004(4) 0.026(4) 0.007(4)
C62 0.065(5) 0.047(4) 0.041(4) 0.009(3) 0.005(3) -0.004(3)
C63 0.046(4) 0.052(4) 0.053(4) 0.023(3) 0.002(3) 0.015(3)
C64 0.061(5) 0.091(6) 0.059(5) 0.031(4) 0.026(4) 0.033(4)

loop_
_atom_type_symbol
_atom_type_description
_atom_type_scat_dispersion_real
_atom_type_scat_dispersion_imag
_atom_type_scat_source
C C 0.0033 0.0016 'International Tables Vol C Tables 4.2.6.8 and 6.1.1.4'
H H 0.0000 0.0000 'International Tables Vol C Tables 4.2.6.8 and 6.1.1.4'
O O 0.0106 0.0060 'International Tables Vol C Tables 4.2.6.8 and 6.1.1.4'
Si Si 0.0817 0.0704 'International Tables Vol C Tables 4.2.6.8 and 6.1.1.4'
K K 0.2009 0.2494 'International Tables Vol C Tables 4.2.6.8 and 6.1.1.4'
Th Th -7.2400 8.8979 'International Tables Vol C Tables 4.2.6.8 and 6.1.1.4'

loop_
_geom_angle_atom_site_label_1
_geom_angle_atom_site_label_2
_geom_angle_atom_site_label_3
_geom_angle
Cnt1 Th1 H1 113.6
Cnt1 Th1 H2 149.5
Cnt1 Th1 H3 92.9
Cnt1 Th1 H4 96.6
Cnt1 Th1 Cnt2 121.3
Cnt2 Th1 H1 100.4
Cnt2 Th1 H2 89.0
Cnt2 Th1 H3 145.5
Cnt2 Th1 H4 97.7
Cnt3 Th2 H1 149.4
Cnt3 Th2 H2 103.6
Cnt3 Th2 H3 92.8
Cnt3 Th2 Cnt4 121.3
Cnt4 Th2 H1 89.3
Cnt4 Th2 H2 115.6
Cnt4 Th2 H3 144.7
H4 Th1 H1 128.3(11)
H4 Th1 H2 73.9(11)
H1 Th1 H2 58.3(9)
H4 Th1 H3 81.4(11)
H1 Th1 H3 57.4(10)
H2 Th1 H3 57.1(9)
H4 Th1 C16 105.7(9)
H1 Th1 C16 76.7(7)
H2 Th1 C16 69.6(7)
H3 Th1 C16 121.9(7)
H4 Th1 C15 78.0(9)
H1 Th1 C15 100.0(7)
H2 Th1 C15 68.5(7)
H3 Th1 C15 125.3(7)
C16 Th1 C15 28.80(6)
H4 Th1 C5 85.5(9)
H1 Th1 C5 136.6(7)
H2 Th1 C5 158.2(7)
H3 Th1 C5 113.4(7)
C16 Th1 C5 124.58(6)
C15 Th1 C5 114.82(6)
H4 Th1 C4 113.8(9)
H1 Th1 C4 110.3(7)
H2 Th1 C4 167.0(7)
H3 Th1 C4 112.5(7)
C16 Th1 C4 115.89(6)
C15 Th1 C4 122.26(6)
C5 Th1 C4 28.58(5)
H4 Th1 C2 92.0(9)
H1 Th1 C2 99.2(7)
H2 Th1 C2 125.1(7)
H3 Th1 C2 68.5(7)
C16 Th1 C2 160.30(6)
C15 Th1 C2 160.55(6)
C5 Th1 C2 47.00(6)
C4 Th1 C2 46.90(5)
H4 Th1 C12 122.8(9)
H1 Th1 C12 84.5(7)
H2 Th1 C12 97.6(7)
H3 Th1 C12 141.0(7)
C16 Th1 C12 29.11(5)
C15 Th1 C12 47.91(6)
C5 Th1 C12 99.73(6)
C4 Th1 C12 86.83(6)
C2 Th1 C12 132.15(5)
H4 Th1 C1 71.4(9)
H1 Th1 C1 127.8(7)
H2 Th1 C1 132.2(7)
H3 Th1 C1 85.8(7)
C16 Th1 C1 151.96(6)
C15 Th1 C1 132.16(6)
C5 Th1 C1 29.10(6)
C4 Th1 C1 47.74(5)
C2 Th1 C1 28.81(6)
C12 Th1 C1 128.82(6)
H4 Th1 C3 118.8(9)
H1 Th1 C3 89.3(7)
H2 Th1 C3 138.6(7)
H3 Th1 C3 84.6(7)
C16 Th1 C3 131.57(5)
C15 Th1 C3 149.00(5)
C5 Th1 C3 47.66(5)
C4 Th1 C3 28.89(5)
C2 Th1 C3 28.78(5)
C12 Th1 C3 104.61(5)
C1 Th1 C3 48.22(5)
H4 Th1 C13 102.5(9)
H1 Th1 C13 113.3(7)
H2 Th1 C13 113.4(7)
H3 Th1 C13 168.7(7)
C16 Th1 C13 46.95(5)
C15 Th1 C13 46.84(5)
C5 Th1 C13 77.67(6)
C4 Th1 C13 75.90(6)
C2 Th1 C13 121.47(5)
C12 Th1 C13 28.82(5)
C1 Th1 C13 105.52(6)
C3 Th1 C13 102.32(5)
H4 Th1 C14 75.9(9)
H1 Th1 C14 124.5(7)
H2 Th1 C14 95.9(7)
H3 Th1 C14 149.0(7)
C16 Th1 C14 47.75(6)
C15 Th1 C14 28.96(5)
C5 Th1 C14 85.90(6)
C4 Th1 C14 96.10(5)
C2 Th1 C14 132.50(6)
C12 Th1 C14 48.18(5)
C1 Th1 C14 106.37(6)
C3 Th1 C14 124.90(5)
C13 Th1 C14 28.55(5)
H2 Th2 H3 57.9(10)
H2 Th2 H1 58.1(9)
H3 Th2 H1 56.9(9)
H2 Th2 C26 127.5(7)
H3 Th2 C26 111.9(7)
H1 Th2 C26 164.6(7)
H2 Th2 C24 87.8(7)
H3 Th2 C24 68.2(7)
H1 Th2 C24 124.5(7)
C26 Th2 C24 47.79(6)
H2 Th2 C25 117.0(7)
H3 Th2 C25 83.0(7)
H1 Th2 C25 136.3(7)
C26 Th2 C25 29.55(6)
C24 Th2 C25 29.47(6)
H2 Th2 C27 102.7(7)
H3 Th2 C27 114.4(7)
H1 Th2 C27 160.8(7)
C26 Th2 C27 28.97(6)
C24 Th2 C27 47.56(6)
C25 Th2 C27 48.52(6)
H2 Th2 C38 91.3(7)
H3 Th2 C38 126.7(7)
H1 Th2 C38 70.1(7)
C26 Th2 C38 121.14(6)
C24 Th2 C38 160.68(6)
C25 Th2 C38 148.21(6)
C27 Th2 C38 114.23(6)
H2 Th2 C23 79.1(7)
H3 Th2 C23 87.1(7)
H1 Th2 C23 133.7(7)
C26 Th2 C23 48.46(6)
C24 Th2 C23 29.16(6)
C25 Th2 C23 49.17(6)
C27 Th2 C23 29.34(6)
C38 Th2 C23 132.02(6)
H2 Th2 C34 100.4(7)
H3 Th2 C34 152.5(7)
H1 Th2 C34 98.4(7)
C26 Th2 C34 94.52(6)
C24 Th2 C34 132.32(6)
C25 Th2 C34 123.91(5)
C27 Th2 C34 85.02(6)
C38 Th2 C34 29.29(5)
C23 Th2 C34 106.16(6)
H2 Th2 C35 129.4(7)
H3 Th2 C35 165.3(7)
H1 Th2 C35 113.7(7)
C26 Th2 C35 74.77(5)
C24 Th2 C35 121.62(6)
C25 Th2 C35 101.25(6)
C27 Th2 C35 78.00(6)
C38 Th2 C35 47.09(5)
C23 Th2 C35 106.37(6)
C34 Th2 C35 29.05(5)
H2 Th2 C37 111.4(7)
H3 Th2 C37 120.2(7)
H1 Th2 C37 68.4(7)
C26 Th2 C37 115.76(6)
C24 Th2 C37 160.79(6)
C25 Th2 C37 131.34(6)
C27 Th2 C37 124.89(6)
C38 Th2 C37 28.47(5)
C23 Th2 C37 152.42(6)
C34 Th2 C37 47.92(5)
C35 Th2 C37 46.89(5)
H2 Th2 C36 138.4(7)
H3 Th2 C36 136.6(7)
H1 Th2 C36 95.3(7)
C26 Th2 C36 87.05(5)
C24 Th2 C36 132.80(5)
C25 Th2 C36 104.34(5)
C27 Th2 C36 100.99(6)
C38 Th2 C36 47.65(5)
C23 Th2 C36 130.29(6)
C34 Th2 C36 48.51(5)
C35 Th2 C36 28.81(5)
C37 Th2 C36 28.86(5)
O7 K1 O2 98.22(11)
O7 K1 O5 84.31(11)
O2 K1 O5 177.29(6)
O7 K1 O4 105.30(11)
O2 K1 O4 118.06(6)
O5 K1 O4 60.11(5)
O7 K1 O6 85.73(11)
O2 K1 O6 120.27(6)
O5 K1 O6 60.73(5)
O4 K1 O6 117.96(5)
O7 K1 O1 85.34(12)
O2 K1 O1 60.89(7)
O5 K1 O1 120.47(7)
O4 K1 O1 169.21(6)
O6 K1 O1 60.12(7)
O7 K1 O3 96.51(11)
O2 K1 O3 60.86(7)
O5 K1 O3 118.02(6)
O4 K1 O3 60.13(6)
O6 K1 O3 177.36(6)
O1 K1 O3 121.36(7)
O2 K1 O7B 92.72(14)
O5 K1 O7B 89.84(14)
O4 K1 O7B 109.52(13)
O6 K1 O7B 87.13(13)
O1 K1 O7B 81.21(13)
O3 K1 O7B 95.24(13)
C6 Si1 C1 109.76(10)
C6 Si1 C8 109.79(13)
C1 Si1 C8 114.43(10)
C6 Si1 C7 107.84(14)
C1 Si1 C7 108.06(11)
C8 Si1 C7 106.71(14)
C3 Si2 C10 114.13(9)
C3 Si2 C9 107.31(10)
C10 Si2 C9 107.22(11)
C3 Si2 C11 108.34(9)
C10 Si2 C11 110.69(10)
C9 Si2 C11 108.99(10)
C12 Si3 C18 111.35(9)
C12 Si3 C19 110.21(9)
C18 Si3 C19 109.47(10)
C12 Si3 C17 107.74(10)
C18 Si3 C17 110.26(10)
C19 Si3 C17 107.73(10)
C14 Si4 C22 112.54(10)
C14 Si4 C20 110.57(10)
C22 Si4 C20 109.74(11)
C14 Si4 C21 106.87(9)
C22 Si4 C21 107.20(10)
C20 Si4 C21 109.81(11)
C28 Si5 C23 108.59(11)
C28 Si5 C29 109.56(14)
C23 Si5 C29 114.71(10)
C28 Si5 C30 109.21(15)
C23 Si5 C30 106.02(10)
C29 Si5 C30 108.60(13)
C25 Si6 C32 111.08(10)
C25 Si6 C31 111.56(10)
C32 Si6 C31 111.25(12)
C25 Si6 C33 106.55(10)
C32 Si6 C33 109.11(11)
C31 Si6 C33 107.07(11)
C36 Si7 C43 109.74(9)
C36 Si7 C42 111.78(10)
C43 Si7 C42 113.07(11)
C36 Si7 C44 109.58(9)
C43 Si7 C44 106.87(11)
C42 Si7 C44 105.57(11)
C34 Si8 C41 109.34(9)
C34 Si8 C39 109.31(9)
C41 Si8 C39 108.65(11)
C34 Si8 C40 114.81(10)
C41 Si8 C40 109.44(11)
C39 Si8 C40 105.08(11)
C56B O1 C45 114.5(5)
C45 O1 C56 110.5(3)
C56B O1 K1 121.8(4)
C45 O1 K1 112.27(19)
C56 O1 K1 107.9(2)
C47 O2 C46 114.3(3)
C47 O2 K1 113.43(18)
C46 O2 K1 116.20(18)
C48 O3 C49 112.1(2)
C48 O3 K1 114.89(19)
C49 O3 K1 113.62(15)
C50 O4 C51 111.8(2)
C50 O4 K1 116.72(16)
C51 O4 K1 116.56(13)
C52 O5 C53 111.81(18)
C52 O5 K1 116.25(13)
C53 O5 K1 117.44(13)
C55 O6 C54 113.7(3)
C54 O6 C55B 110.8(3)
C55 O6 K1 124.8(3)
C54 O6 K1 109.52(13)
C55B O6 K1 105.8(3)
C2 C1 C5 105.49(17)
C2 C1 Si1 122.36(15)
C5 C1 Si1 131.11(15)
C2 C1 Th1 75.49(11)
C5 C1 Th1 74.77(11)
Si1 C1 Th1 123.86(9)
C1 C2 C3 110.74(17)
C1 C2 Th1 75.70(11)
C3 C2 Th1 76.29(11)
C2 C3 C4 105.51(16)
C2 C3 Si2 124.33(15)
C4 C3 Si2 128.71(14)
C2 C3 Th1 74.92(10)
C4 C3 Th1 74.59(11)
Si2 C3 Th1 126.24(9)
C5 C4 C3 109.24(17)
C5 C4 Th1 75.41(11)
C3 C4 Th1 76.52(10)
C4 C5 C1 109.02(17)
C4 C5 Th1 76.01(11)
C1 C5 Th1 76.12(11)
C16 C12 C13 105.34(17)
C16 C12 Si3 124.55(15)
C13 C12 Si3 128.17(15)
C16 C12 Th1 73.98(11)
C13 C12 Th1 76.32(11)
Si3 C12 Th1 127.05(9)
C14 C13 C12 110.69(17)
C14 C13 Th1 75.78(11)
C12 C13 Th1 74.85(11)
C13 C14 C15 105.63(17)
C13 C14 Si4 127.60(15)
C15 C14 Si4 124.86(15)
C13 C14 Th1 75.68(11)
C15 C14 Th1 73.49(11)
Si4 C14 Th1 128.12(9)
C16 C15 C14 109.14(17)
C16 C15 Th1 75.38(11)
C14 C15 Th1 77.56(11)
C15 C16 C12 109.20(17)
C15 C16 Th1 75.82(11)
C12 C16 Th1 76.91(11)
C24 C23 C27 105.30(17)
C24 C23 Si5 124.40(15)
C27 C23 Si5 128.74(15)
C24 C23 Th2 74.31(11)
C27 C23 Th2 74.54(11)
Si5 C23 Th2 127.10(9)
C23 C24 C25 111.00(17)
C23 C24 Th2 76.53(11)
C25 C24 Th2 75.32(11)
C24 C25 C26 105.25(17)
C24 C25 Si6 123.97(15)
C26 C25 Si6 128.53(15)
C24 C25 Th2 75.21(11)
C26 C25 Th2 75.10(11)
Si6 C25 Th2 128.00(9)
C27 C26 C25 109.05(17)
C27 C26 Th2 75.91(11)
C25 C26 Th2 75.35(11)
C26 C27 C23 109.39(17)
C26 C27 Th2 75.13(11)
C23 C27 Th2 76.12(11)
C35 C34 C38 105.15(16)
C35 C34 Si8 130.91(14)
C38 C34 Si8 122.54(14)
C35 C34 Th2 76.25(11)
C38 C34 Th2 75.16(11)
Si8 C34 Th2 124.05(9)
C34 C35 C36 110.86(16)
C34 C35 Th2 74.70(11)
C36 C35 Th2 76.99(11)
C35 C36 C37 105.08(16)
C35 C36 Si7 128.89(14)
C37 C36 Si7 124.83(14)
C35 C36 Th2 74.20(11)
C37 C36 Th2 74.25(11)
Si7 C36 Th2 126.02(9)
C38 C37 C36 109.43(17)
C38 C37 Th2 74.69(11)
C36 C37 Th2 76.89(11)
C37 C38 C34 109.47(17)
C37 C38 Th2 76.83(11)
C34 C38 Th2 75.55(11)
Si7 C44 K1 158.43(11)
O1 C45 C46 108.6(3)
O2 C46 C45 109.3(2)
O2 C47 C48 109.1(2)
O3 C48 C47 109.6(2)
O3 C49 C50 109.6(2)
O4 C50 C49 109.1(2)
O4 C51 C52 109.26(19)
O5 C52 C51 108.69(19)
O5 C53 C54 109.23(19)
O6 C54 C53 108.3(2)
O6 C54 K1 48.17(10)
C53 C54 K1 82.06(13)
O6 C55 C56 106.2(5)
C55 C56 O1 107.7(4)
C56B C55B O6 109.6(5)
O1 C56B C55B 110.8(7)
C58 O7 C59 117.1(5)
C58 O7 K1 121.7(4)
C59 O7 K1 107.6(3)
O7 C58 C57 110.5(5)
O7 C59 C60 114.8(5)
O7 C59 K1 48.2(3)
C60 C59 K1 101.8(4)
C58B O7B C59B 117.6(6)
C58B O7B K1 115.3(4)
C59B O7B K1 117.4(4)
O7B C58B C57B 116.7(6)
O7B C59B C60B 109.7(5)
C62 O8 C63 112.5(4)
O8 C62 C61 107.9(7)
O8 C63 C64 109.2(6)

loop_
_geom_bond_atom_site_label_1
_geom_bond_atom_site_label_2
_geom_bond_distance
Cnt1 Th1 2.589
Cnt2 Th1 2.583
Cnt3 Th2 2.536
Cnt4 Th2 2.583
Th1 H4 2.17(3)
Th1 H1 2.18(3)
Th1 H2 2.21(3)
Th1 H3 2.23(3)
Th1 C16 2.8205(19)
Th1 C15 2.8261(19)
Th1 C5 2.8433(19)
Th1 C4 2.8508(19)
Th1 C2 2.8581(19)
Th1 C12 2.8583(19)
Th1 C1 2.8608(19)
Th1 C3 2.8757(18)
Th1 C13 2.8772(19)
Th1 C14 2.8784(19)
Th2 H2 2.17(3)
Th2 H3 2.21(3)
Th2 H1 2.23(3)
Th2 C26 2.8005(18)
Th2 C24 2.8024(19)
Th2 C25 2.8038(19)
Th2 C27 2.8104(19)
Th2 C38 2.8294(19)
Th2 C23 2.8308(19)
Th2 C34 2.8344(19)
Th2 C35 2.8544(18)
Th2 C37 2.8563(19)
Th2 C36 2.8903(19)
K1 O7 2.643(5)
K1 O2 2.7468(18)
K1 O5 2.7583(15)
K1 O4 2.7901(17)
K1 O6 2.7960(17)
K1 O1 2.810(2)
K1 O3 2.8162(18)
K1 O7B 2.911(6)
Si1 C6 1.856(2)
Si1 C1 1.860(2)
Si1 C8 1.866(3)
Si1 C7 1.871(3)
Si2 C3 1.865(2)
Si2 C10 1.869(2)
Si2 C9 1.873(2)
Si2 C11 1.873(2)
Si3 C12 1.858(2)
Si3 C18 1.870(2)
Si3 C19 1.871(2)
Si3 C17 1.877(2)
Si4 C14 1.862(2)
Si4 C22 1.866(2)
Si4 C20 1.870(2)
Si4 C21 1.879(2)
Si5 C28 1.863(3)
Si5 C23 1.867(2)
Si5 C29 1.870(3)
Si5 C30 1.873(3)
Si6 C25 1.850(2)
Si6 C32 1.867(2)
Si6 C31 1.870(2)
Si6 C33 1.877(2)
Si7 C36 1.864(2)
Si7 C43 1.864(2)
Si7 C42 1.873(2)
Si7 C44 1.878(2)
Si8 C34 1.862(2)
Si8 C41 1.870(2)
Si8 C39 1.871(2)
Si8 C40 1.872(2)
O1 C56B 1.151(11)
O1 C45 1.433(3)
O1 C56 1.633(7)
O2 C47 1.425(4)
O2 C46 1.429(4)
O3 C48 1.422(4)
O3 C49 1.429(4)
O4 C50 1.421(3)
O4 C51 1.429(3)
O5 C52 1.424(3)
O5 C53 1.427(3)
O6 C55 1.359(7)
O6 C54 1.424(3)
O6 C55B 1.549(8)
C1 C2 1.423(3)
C1 C5 1.433(3)
C2 C3 1.425(3)
C3 C4 1.429(3)
C4 C5 1.405(3)
C12 C16 1.427(3)
C12 C13 1.428(3)
C13 C14 1.419(3)
C14 C15 1.427(3)
C15 C16 1.404(3)
C23 C24 1.418(3)
C23 C27 1.429(3)
C24 C25 1.426(3)
C25 C26 1.429(3)
C26 C27 1.403(3)
C34 C35 1.427(3)
C34 C38 1.432(3)
C35 C36 1.430(3)
C36 C37 1.432(3)
C37 C38 1.399(3)
C45 C46 1.479(5)
C47 C48 1.488(5)
C49 C50 1.483(5)
C51 C52 1.493(4)
C53 C54 1.491(4)
C55 C56 1.516(10)
C55B C56B 1.508(12)
O7 C58 1.422(8)
O7 C59 1.452(7)
C57 C58 1.519(11)
C59 C60 1.466(8)
O7B C58B 1.392(9)
O7B C59B 1.428(8)
C57B C58B 1.495(10)
C59B C60B 1.457(10)
O8 C62 1.416(8)
O8 C63 1.432(10)
C61 C62 1.495(11)
C63 C64 1.472(9)
